data_7123608
loop_
_publ_author_name
'Dastidar, Parthasarathi'
'Chakraborty, Poulami'

_publ_section_title
;
 An Easy Access to Topical Gels of an Anti-cancer Prodrug (5-Flurouracil
 Acetic Acid) for Self-drug-delivery Applications
;
_journal_name_full 'Chemical Communications'
_journal_paper_doi 10.1039/C9CC03037A
_journal_year 2019
_chemical_formula_moiety 'C6 H3 F N2 O4, 2(C10 H24 N)'
_chemical_formula_sum 'C26 H51 F N4 O4'
_chemical_formula_weight 502.70
_chemical_name_systematic FuA_10
_space_group_crystal_system triclinic
_space_group_IT_number 2
_space_group_name_Hall '-P 1'
_space_group_name_H-M_alt 'P -1'
_symmetry_space_group_name_Hall '-P 1'
_symmetry_space_group_name_H-M 'P -1'
_atom_sites_solution_hydrogens mixed
_atom_sites_solution_primary direct
_audit_creation_date 2018-09-12
_audit_creation_method
;
Olex2 1.2
(compiled 2017.08.10 svn.r3458 for OlexSys, GUI svn.r5381)
;
_audit_update_record
;
2018-09-20 deposited with the CCDC.    2019-06-07 downloaded from the CCDC.
;
_cell_angle_alpha 87.057(2)
_cell_angle_beta 76.644(2)
_cell_angle_gamma 88.318(2)
_cell_formula_units_Z 2
_cell_length_a 8.8655(11)
_cell_length_b 9.0075(11)
_cell_length_c 18.138(2)
_cell_measurement_reflns_used 6480
_cell_measurement_temperature 296(2)
_cell_measurement_theta_max 24.72
_cell_measurement_theta_min 2.26
_cell_volume 1407.2(3)
_computing_cell_refinement 'SAINT v8.34A (Bruker, 2013)'
_computing_data_reduction 'SAINT v8.34A (Bruker, 2013)'
_computing_molecular_graphics 'Olex2 (Dolomanov et al., 2009)'
_computing_publication_material 'Olex2 (Dolomanov et al., 2009)'
_computing_structure_refinement 'XL (Sheldrick, 2008)'
_computing_structure_solution 'ShelXS (Sheldrick, 2008)'
_diffrn_ambient_temperature 296.15
_diffrn_measured_fraction_theta_full 0.998
_diffrn_measured_fraction_theta_max 0.998
_diffrn_measurement_device_type 'Bruker APEX-II CCD'
_diffrn_measurement_method '\f and \w scans'
_diffrn_radiation_type MoK\a
_diffrn_radiation_wavelength 0.71073
_diffrn_reflns_av_R_equivalents 0.0464
_diffrn_reflns_av_unetI/netI 0.0312
_diffrn_reflns_Laue_measured_fraction_full 0.998
_diffrn_reflns_Laue_measured_fraction_max 0.998
_diffrn_reflns_limit_h_max 10
_diffrn_reflns_limit_h_min -10
_diffrn_reflns_limit_k_max 10
_diffrn_reflns_limit_k_min -10
_diffrn_reflns_limit_l_max 21
_diffrn_reflns_limit_l_min -21
_diffrn_reflns_number 33446
_diffrn_reflns_point_group_measured_fraction_full 0.998
_diffrn_reflns_point_group_measured_fraction_max 0.998
_diffrn_reflns_theta_full 24.846
_diffrn_reflns_theta_max 24.846
_diffrn_reflns_theta_min 2.264
_diffrn_standards_number 0
_exptl_absorpt_coefficient_mu 0.084
_exptl_absorpt_correction_T_max 0.7451
_exptl_absorpt_correction_T_min 0.6871
_exptl_absorpt_correction_type multi-scan
_exptl_absorpt_process_details
'SADABS-2014/4 (Bruker,2014/4) was used for absorption correction. wR2(int) was 0.1678 before and 0.0508 after correction. The Ratio of minimum to maximum transmission is 0.9222. The \l/2 correction factor is 0.00150.'
_exptl_crystal_colour 'clear light colourless'
_exptl_crystal_colour_lustre clear
_exptl_crystal_colour_modifier light
_exptl_crystal_colour_primary colourless
_exptl_crystal_density_diffrn 1.186
_exptl_crystal_description block
_exptl_crystal_F_000 552
_exptl_crystal_size_max 0.32
_exptl_crystal_size_mid 0.24
_exptl_crystal_size_min 0.18
_refine_diff_density_max 0.182
_refine_diff_density_min -0.208
_refine_diff_density_rms 0.039
_refine_ls_extinction_method none
_refine_ls_goodness_of_fit_ref 1.044
_refine_ls_hydrogen_treatment mixed
_refine_ls_matrix_type full
_refine_ls_number_parameters 342
_refine_ls_number_reflns 4881
_refine_ls_number_restraints 0
_refine_ls_restrained_S_all 1.044
_refine_ls_R_factor_all 0.0638
_refine_ls_R_factor_gt 0.0377
_refine_ls_shift/su_max 0.000
_refine_ls_shift/su_mean 0.000
_refine_ls_structure_factor_coef Fsqd
_refine_ls_weighting_details 'w=1/[\s^2^(Fo^2^)+(0.0326P)^2^+0.5209P] where P=(Fo^2^+2Fc^2^)/3'
_refine_ls_weighting_scheme calc
_refine_ls_wR_factor_gt 0.0788
_refine_ls_wR_factor_ref 0.0919
_reflns_Friedel_coverage 0.000
_reflns_number_gt 3622
_reflns_number_total 4881
_reflns_threshold_expression 'I > 2\s(I)'
_cod_data_source_file c9cc03037a4.cif
_cod_data_source_block FuA_10
_cod_original_cell_volume 1407.1(3)
_cod_database_code 7123608
_shelx_shelxl_version_number 2016/6
_shelx_space_group_comment
;
The symmetry employed for this shelxl refinement is uniquely defined
by the following loop, which should always be used as a source of
symmetry information in preference to the above space-group names.
They are only intended as comments.
;
_olex2_refinement_description
;
1. Fixed Uiso
 At 1.2 times of:
  All C(H) groups, All C(H,H) groups
 At 1.5 times of:
  All C(H,H,H) groups
2.a Secondary CH2 refined with riding coordinates:
 C5(H5a,H5b), C7(H7a,H7b), C17(H17a,H17b), C8(H8a,H8b), C19(H19a,H19b),
 C21(H21a,H21b), C14(H14a,H14b), C23(H23a,H23b), C9(H9a,H9b), C18(H18a,H18b),
 C13(H13a,H13b), C10(H10a,H10b), C12(H12a,H12b), C15(H15a,H15b), C22(H22a,H22b),
  C20(H20a,H20b), C24(H24a,H24b), C11(H11a,H11b), C25(H25a,H25b)
2.b Aromatic/amide H refined with riding coordinates:
 C3(H3)
2.c Idealised Me refined as rotating group:
 C16(H16a,H16b,H16c), C26(H26a,H26b,H26c)
;
_olex2_submission_special_instructions 'No special instructions were received'

loop_
_space_group_symop_operation_xyz
'x, y, z'
'-x, -y, -z'

loop_
_atom_site_label
_atom_site_type_symbol
_atom_site_fract_x
_atom_site_fract_y
_atom_site_fract_z
_atom_site_U_iso_or_equiv
_atom_site_adp_type
_atom_site_occupancy
_atom_site_site_symmetry_order
_atom_site_calc_flag
_atom_site_refinement_flags_posn
F1 F 0.47183(10) -0.07665(10) 0.64686(5) 0.0263(2) Uani 1 1 d .
O2 O 0.64536(12) 0.36219(12) 0.43884(6) 0.0212(3) Uani 1 1 d .
O3 O 0.90719(12) 0.32569(12) 0.53563(6) 0.0215(3) Uani 1 1 d .
O4 O 1.10377(12) 0.25020(12) 0.44352(7) 0.0249(3) Uani 1 1 d .
O1 O 0.27550(12) 0.15725(12) 0.62949(7) 0.0243(3) Uani 1 1 d .
N4 N 0.32981(17) 0.45991(17) 0.42232(8) 0.0162(3) Uani 1 1 d .
N1 N 0.70268(14) 0.14263(14) 0.49478(7) 0.0161(3) Uani 1 1 d .
N2 N 0.45806(14) 0.26196(14) 0.53310(8) 0.0173(3) Uani 1 1 d .
N3 N 1.12908(16) 0.42000(17) 0.61058(8) 0.0179(3) Uani 1 1 d .
C4 C 0.60087(17) 0.25945(17) 0.48801(9) 0.0164(4) Uani 1 1 d .
C2 C 0.51752(18) 0.03514(17) 0.59398(9) 0.0176(4) Uani 1 1 d .
C3 C 0.65926(18) 0.03163(17) 0.54947(9) 0.0177(4) Uani 1 1 d .
H3 H 0.728305 -0.045363 0.555371 0.021 Uiso 1 1 calc R
C6 C 0.96538(18) 0.25031(17) 0.47928(9) 0.0172(4) Uani 1 1 d .
C5 C 0.86112(17) 0.14758(18) 0.44946(9) 0.0189(4) Uani 1 1 d .
H5A H 0.859174 0.180463 0.397915 0.023 Uiso 1 1 calc R
H5B H 0.905672 0.047818 0.447936 0.023 Uiso 1 1 calc R
C7 C 1.05210(18) 0.47015(18) 0.68708(9) 0.0191(4) Uani 1 1 d .
H7A H 0.987609 0.557175 0.681925 0.023 Uiso 1 1 calc R
H7B H 1.130320 0.498220 0.713085 0.023 Uiso 1 1 calc R
C1 C 0.40885(18) 0.15332(17) 0.58739(9) 0.0174(4) Uani 1 1 d .
C17 C 0.39048(18) 0.44534(18) 0.33977(9) 0.0190(4) Uani 1 1 d .
H17A H 0.304118 0.436898 0.315834 0.023 Uiso 1 1 calc R
H17B H 0.452805 0.354797 0.331430 0.023 Uiso 1 1 calc R
C8 C 0.95298(18) 0.34931(18) 0.73402(9) 0.0203(4) Uani 1 1 d .
H8A H 1.016108 0.260081 0.736110 0.024 Uiso 1 1 calc R
H8B H 0.870610 0.326064 0.709615 0.024 Uiso 1 1 calc R
C19 C 0.55924(19) 0.54990(18) 0.22008(9) 0.0208(4) Uani 1 1 d .
H19A H 0.476663 0.531250 0.194957 0.025 Uiso 1 1 calc R
H19B H 0.624430 0.461023 0.217193 0.025 Uiso 1 1 calc R
C21 C 0.72858(19) 0.64036(19) 0.09555(9) 0.0224(4) Uani 1 1 d .
H21A H 0.646598 0.617558 0.070803 0.027 Uiso 1 1 calc R
H21B H 0.792979 0.551532 0.096002 0.027 Uiso 1 1 calc R
C14 C 0.44318(19) 0.12582(18) 1.12201(9) 0.0214(4) Uani 1 1 d .
H14A H 0.361181 0.100801 1.097730 0.026 Uiso 1 1 calc R
H14B H 0.506373 0.036977 1.125073 0.026 Uiso 1 1 calc R
C23 C 0.89783(19) 0.71928(19) -0.03217(9) 0.0235(4) Uani 1 1 d .
H23A H 0.960934 0.629948 -0.030350 0.028 Uiso 1 1 calc R
H23B H 0.815001 0.695663 -0.056193 0.028 Uiso 1 1 calc R
C9 C 0.88215(18) 0.39550(18) 0.81436(9) 0.0214(4) Uani 1 1 d .
H9A H 0.964919 0.420212 0.838196 0.026 Uiso 1 1 calc R
H9B H 0.818721 0.484414 0.811942 0.026 Uiso 1 1 calc R
C18 C 0.48772(18) 0.57582(18) 0.30291(9) 0.0205(4) Uani 1 1 d .
H18A H 0.569260 0.589991 0.329356 0.025 Uiso 1 1 calc R
H18B H 0.423416 0.665371 0.306765 0.025 Uiso 1 1 calc R
C13 C 0.54312(19) 0.24506(18) 1.07310(9) 0.0218(4) Uani 1 1 d .
H13A H 0.480105 0.334366 1.071023 0.026 Uiso 1 1 calc R
H13B H 0.625771 0.268843 1.097211 0.026 Uiso 1 1 calc R
C10 C 0.78320(19) 0.27627(18) 0.86349(9) 0.0217(4) Uani 1 1 d .
H10A H 0.699971 0.252285 0.839810 0.026 Uiso 1 1 calc R
H10B H 0.846460 0.187070 0.865383 0.026 Uiso 1 1 calc R
C12 C 0.61436(19) 0.20111(18) 0.99274(9) 0.0215(4) Uani 1 1 d .
H12A H 0.531783 0.176814 0.968690 0.026 Uiso 1 1 calc R
H12B H 0.677912 0.112157 0.994779 0.026 Uiso 1 1 calc R
C15 C 0.3712(2) 0.17331(19) 1.20156(9) 0.0242(4) Uani 1 1 d .
H15A H 0.308462 0.262347 1.198253 0.029 Uiso 1 1 calc R
H15B H 0.453561 0.198643 1.225564 0.029 Uiso 1 1 calc R
C22 C 0.82676(19) 0.76244(19) 0.04849(9) 0.0238(4) Uani 1 1 d .
H22A H 0.762761 0.851260 0.047021 0.029 Uiso 1 1 calc R
H22B H 0.909124 0.785937 0.072844 0.029 Uiso 1 1 calc R
C20 C 0.65548(19) 0.67679(19) 0.17701(9) 0.0223(4) Uani 1 1 d .
H20A H 0.736562 0.698432 0.202565 0.027 Uiso 1 1 calc R
H20B H 0.590002 0.765042 0.177263 0.027 Uiso 1 1 calc R
C24 C 0.99718(19) 0.83821(19) -0.08092(10) 0.0253(4) Uani 1 1 d .
H24A H 0.934223 0.927550 -0.083030 0.030 Uiso 1 1 calc R
H24B H 1.080182 0.861984 -0.057048 0.030 Uiso 1 1 calc R
C11 C 0.71331(19) 0.32072(18) 0.94396(9) 0.0223(4) Uani 1 1 d .
H11A H 0.650044 0.409942 0.942128 0.027 Uiso 1 1 calc R
H11B H 0.796463 0.344514 0.967731 0.027 Uiso 1 1 calc R
C25 C 1.0672(2) 0.7932(2) -0.16100(10) 0.0301(4) Uani 1 1 d .
H25A H 0.984274 0.768921 -0.184817 0.036 Uiso 1 1 calc R
H25B H 1.130682 0.704184 -0.158932 0.036 Uiso 1 1 calc R
C16 C 0.2709(2) 0.0562(2) 1.25161(10) 0.0311(4) Uani 1 1 d .
H16A H 0.189358 0.029669 1.228238 0.047 Uiso 1 1 calc GR
H16B H 0.226643 0.095358 1.300288 0.047 Uiso 1 1 calc GR
H16C H 0.333337 -0.030308 1.257901 0.047 Uiso 1 1 calc GR
C26 C 1.1658(2) 0.9128(2) -0.20973(12) 0.0441(6) Uani 1 1 d .
H26A H 1.207837 0.877058 -0.259409 0.066 Uiso 1 1 calc GR
H26B H 1.249008 0.936711 -0.186896 0.066 Uiso 1 1 calc GR
H26C H 1.102973 1.000100 -0.213706 0.066 Uiso 1 1 calc GR
H3A H 1.198(2) 0.488(2) 0.5855(10) 0.027(5) Uiso 1 1 d .
H3B H 1.185(2) 0.327(2) 0.6144(11) 0.039(6) Uiso 1 1 d .
H3C H 1.051(2) 0.401(2) 0.5812(11) 0.040(6) Uiso 1 1 d .
H4A H 0.258(2) 0.389(2) 0.4398(11) 0.035(5) Uiso 1 1 d .
H4B H 0.271(2) 0.550(2) 0.4342(11) 0.038(6) Uiso 1 1 d .
H4C H 0.409(2) 0.449(2) 0.4466(11) 0.043(6) Uiso 1 1 d .

loop_
_atom_site_aniso_label
_atom_site_aniso_U_11
_atom_site_aniso_U_22
_atom_site_aniso_U_33
_atom_site_aniso_U_23
_atom_site_aniso_U_13
_atom_site_aniso_U_12
F1 0.0252(5) 0.0222(5) 0.0281(6) 0.0098(4) -0.0014(4) -0.0021(4)
O2 0.0232(6) 0.0172(6) 0.0245(7) 0.0043(5) -0.0083(5) -0.0056(5)
O3 0.0168(6) 0.0220(6) 0.0265(7) -0.0078(5) -0.0051(5) 0.0016(5)
O4 0.0135(6) 0.0228(7) 0.0353(7) -0.0037(5) 0.0016(5) -0.0021(5)
O1 0.0162(6) 0.0231(7) 0.0303(7) -0.0012(5) 0.0015(5) 0.0012(5)
N4 0.0167(7) 0.0160(8) 0.0158(8) -0.0015(6) -0.0031(6) 0.0001(6)
N1 0.0132(7) 0.0129(7) 0.0222(8) -0.0004(6) -0.0037(6) -0.0015(5)
N2 0.0163(7) 0.0136(7) 0.0229(8) -0.0014(6) -0.0062(6) -0.0006(5)
N3 0.0149(7) 0.0179(8) 0.0196(8) -0.0001(6) -0.0016(6) -0.0026(6)
C4 0.0186(8) 0.0122(8) 0.0210(9) -0.0032(7) -0.0088(7) -0.0025(7)
C2 0.0194(9) 0.0142(9) 0.0194(9) 0.0029(7) -0.0053(7) -0.0032(7)
C3 0.0187(8) 0.0122(8) 0.0240(10) -0.0008(7) -0.0088(7) 0.0012(7)
C6 0.0163(8) 0.0121(8) 0.0231(10) 0.0029(7) -0.0050(7) 0.0009(6)
C5 0.0158(8) 0.0178(9) 0.0216(9) -0.0034(7) -0.0006(7) -0.0002(7)
C7 0.0184(8) 0.0188(9) 0.0200(9) -0.0027(7) -0.0036(7) -0.0001(7)
C1 0.0165(8) 0.0165(9) 0.0209(9) -0.0048(7) -0.0067(7) -0.0018(7)
C17 0.0183(8) 0.0207(9) 0.0177(9) -0.0031(7) -0.0029(7) -0.0006(7)
C8 0.0193(8) 0.0197(9) 0.0210(9) -0.0012(7) -0.0028(7) 0.0004(7)
C19 0.0203(8) 0.0202(9) 0.0210(9) -0.0010(7) -0.0025(7) -0.0024(7)
C21 0.0218(9) 0.0207(9) 0.0244(10) 0.0003(7) -0.0044(7) -0.0022(7)
C14 0.0233(9) 0.0197(9) 0.0219(10) -0.0033(7) -0.0059(7) -0.0008(7)
C23 0.0213(9) 0.0227(10) 0.0253(10) 0.0034(8) -0.0038(8) -0.0018(7)
C9 0.0198(8) 0.0206(9) 0.0230(10) -0.0010(7) -0.0034(7) 0.0006(7)
C18 0.0178(8) 0.0189(9) 0.0243(10) -0.0018(7) -0.0034(7) -0.0010(7)
C13 0.0239(9) 0.0205(9) 0.0210(9) -0.0035(7) -0.0044(7) -0.0006(7)
C10 0.0221(9) 0.0211(9) 0.0212(9) -0.0004(7) -0.0034(7) -0.0004(7)
C12 0.0234(9) 0.0189(9) 0.0225(10) -0.0027(7) -0.0058(7) 0.0000(7)
C15 0.0284(9) 0.0220(9) 0.0217(10) -0.0033(7) -0.0039(8) -0.0014(8)
C22 0.0211(9) 0.0225(10) 0.0267(10) 0.0030(8) -0.0036(8) -0.0024(7)
C20 0.0201(9) 0.0217(9) 0.0242(10) 0.0015(7) -0.0036(7) -0.0023(7)
C24 0.0217(9) 0.0249(10) 0.0277(10) 0.0059(8) -0.0038(8) -0.0022(7)
C11 0.0229(9) 0.0209(9) 0.0226(10) -0.0025(7) -0.0041(8) 0.0001(7)
C25 0.0228(9) 0.0375(11) 0.0272(11) 0.0060(9) -0.0018(8) -0.0008(8)
C16 0.0353(10) 0.0325(11) 0.0242(10) -0.0013(8) -0.0038(8) -0.0048(9)
C26 0.0312(11) 0.0583(15) 0.0377(13) 0.0152(11) 0.0000(9) -0.0080(10)

loop_
_atom_type_symbol
_atom_type_description
_atom_type_scat_dispersion_real
_atom_type_scat_dispersion_imag
_atom_type_scat_source
C C 0.0033 0.0016 'International Tables Vol C Tables 4.2.6.8 and 6.1.1.4'
H H 0.0000 0.0000 'International Tables Vol C Tables 4.2.6.8 and 6.1.1.4'
F F 0.0171 0.0103 'International Tables Vol C Tables 4.2.6.8 and 6.1.1.4'
N N 0.0061 0.0033 'International Tables Vol C Tables 4.2.6.8 and 6.1.1.4'
O O 0.0106 0.0060 'International Tables Vol C Tables 4.2.6.8 and 6.1.1.4'

loop_
_geom_angle_atom_site_label_1
_geom_angle_atom_site_label_2
_geom_angle_atom_site_label_3
_geom_angle
C17 N4 H4A 108.8(12)
C17 N4 H4B 112.9(11)
C17 N4 H4C 109.8(12)
H4A N4 H4B 102.5(16)
H4A N4 H4C 110.3(17)
H4B N4 H4C 112.3(17)
C4 N1 C5 119.45(13)
C3 N1 C4 119.97(13)
C3 N1 C5 120.21(13)
C4 N2 C1 121.89(14)
C7 N3 H3A 110.5(11)
C7 N3 H3B 110.7(11)
C7 N3 H3C 110.3(11)
H3A N3 H3B 108.0(15)
H3A N3 H3C 110.8(15)
H3B N3 H3C 106.5(16)
O2 C4 N1 118.66(14)
O2 C4 N2 121.05(15)
N2 C4 N1 120.29(14)
F1 C2 C1 118.34(13)
C3 C2 F1 119.73(14)
C3 C2 C1 121.92(15)
N1 C3 H3 120.4
C2 C3 N1 119.29(15)
C2 C3 H3 120.4
O3 C6 C5 118.96(14)
O4 C6 O3 126.26(15)
O4 C6 C5 114.78(14)
N1 C5 C6 113.78(13)
N1 C5 H5A 108.8
N1 C5 H5B 108.8
C6 C5 H5A 108.8
C6 C5 H5B 108.8
H5A C5 H5B 107.7
N3 C7 H7A 109.3
N3 C7 H7B 109.3
N3 C7 C8 111.53(13)
H7A C7 H7B 108.0
C8 C7 H7A 109.3
C8 C7 H7B 109.3
O1 C1 N2 121.34(15)
O1 C1 C2 122.05(15)
N2 C1 C2 116.61(14)
N4 C17 H17A 109.1
N4 C17 H17B 109.1
N4 C17 C18 112.56(13)
H17A C17 H17B 107.8
C18 C17 H17A 109.1
C18 C17 H17B 109.1
C7 C8 H8A 109.2
C7 C8 H8B 109.2
C7 C8 C9 112.06(13)
H8A C8 H8B 107.9
C9 C8 H8A 109.2
C9 C8 H8B 109.2
H19A C19 H19B 107.5
C18 C19 H19A 108.5
C18 C19 H19B 108.5
C18 C19 C20 115.03(14)
C20 C19 H19A 108.5
C20 C19 H19B 108.5
H21A C21 H21B 107.5
C22 C21 H21A 108.5
C22 C21 H21B 108.5
C20 C21 H21A 108.5
C20 C21 H21B 108.5
C20 C21 C22 115.20(14)
H14A C14 H14B 107.8
C13 C14 H14A 108.9
C13 C14 H14B 108.9
C15 C14 H14A 108.9
C15 C14 H14B 108.9
C15 C14 C13 113.19(14)
H23A C23 H23B 107.6
C22 C23 H23A 108.7
C22 C23 H23B 108.7
C24 C23 H23A 108.7
C24 C23 H23B 108.7
C24 C23 C22 114.42(14)
C8 C9 H9A 108.8
C8 C9 H9B 108.8
H9A C9 H9B 107.7
C10 C9 C8 113.58(14)
C10 C9 H9A 108.8
C10 C9 H9B 108.8
C17 C18 C19 110.77(13)
C17 C18 H18A 109.5
C17 C18 H18B 109.5
C19 C18 H18A 109.5
C19 C18 H18B 109.5
H18A C18 H18B 108.1
C14 C13 H13A 108.7
C14 C13 H13B 108.7
H13A C13 H13B 107.6
C12 C13 C14 114.20(13)
C12 C13 H13A 108.7
C12 C13 H13B 108.7
C9 C10 H10A 108.8
C9 C10 H10B 108.8
H10A C10 H10B 107.7
C11 C10 C9 113.98(14)
C11 C10 H10A 108.8
C11 C10 H10B 108.8
C13 C12 H12A 108.7
C13 C12 H12B 108.7
C13 C12 C11 114.05(13)
H12A C12 H12B 107.6
C11 C12 H12A 108.7
C11 C12 H12B 108.7
C14 C15 H15A 108.7
C14 C15 H15B 108.7
C14 C15 C16 114.26(14)
H15A C15 H15B 107.6
C16 C15 H15A 108.7
C16 C15 H15B 108.7
C21 C22 H22A 109.0
C21 C22 H22B 109.0
C23 C22 C21 112.84(14)
C23 C22 H22A 109.0
C23 C22 H22B 109.0
H22A C22 H22B 107.8
C19 C20 C21 112.02(14)
C19 C20 H20A 109.2
C19 C20 H20B 109.2
C21 C20 H20A 109.2
C21 C20 H20B 109.2
H20A C20 H20B 107.9
C23 C24 H24A 108.8
C23 C24 H24B 108.8
H24A C24 H24B 107.7
C25 C24 C23 113.67(15)
C25 C24 H24A 108.8
C25 C24 H24B 108.8
C10 C11 C12 113.71(14)
C10 C11 H11A 108.8
C10 C11 H11B 108.8
C12 C11 H11A 108.8
C12 C11 H11B 108.8
H11A C11 H11B 107.7
C24 C25 H25A 108.9
C24 C25 H25B 108.9
C24 C25 C26 113.53(16)
H25A C25 H25B 107.7
C26 C25 H25A 108.9
C26 C25 H25B 108.9
C15 C16 H16A 109.5
C15 C16 H16B 109.5
C15 C16 H16C 109.5
H16A C16 H16B 109.5
H16A C16 H16C 109.5
H16B C16 H16C 109.5
C25 C26 H26A 109.5
C25 C26 H26B 109.5
C25 C26 H26C 109.5
H26A C26 H26B 109.5
H26A C26 H26C 109.5
H26B C26 H26C 109.5

loop_
_geom_bond_atom_site_label_1
_geom_bond_atom_site_label_2
_geom_bond_distance
F1 C2 1.3577(18)
O2 C4 1.2576(18)
O3 C6 1.2565(19)
O4 C6 1.2483(18)
O1 C1 1.2511(19)
N4 C17 1.481(2)
N4 H4A 0.91(2)
N4 H4B 0.95(2)
N4 H4C 0.91(2)
N1 C4 1.385(2)
N1 C3 1.370(2)
N1 C5 1.4550(19)
N2 C4 1.340(2)
N2 C1 1.358(2)
N3 C7 1.485(2)
N3 H3A 0.910(19)
N3 H3B 0.97(2)
N3 H3C 0.99(2)
C2 C3 1.328(2)
C2 C1 1.434(2)
C3 H3 0.9300
C6 C5 1.528(2)
C5 H5A 0.9700
C5 H5B 0.9700
C7 H7A 0.9700
C7 H7B 0.9700
C7 C8 1.516(2)
C17 H17A 0.9700
C17 H17B 0.9700
C17 C18 1.511(2)
C8 H8A 0.9700
C8 H8B 0.9700
C8 C9 1.522(2)
C19 H19A 0.9700
C19 H19B 0.9700
C19 C18 1.517(2)
C19 C20 1.517(2)
C21 H21A 0.9700
C21 H21B 0.9700
C21 C22 1.520(2)
C21 C20 1.518(2)
C14 H14A 0.9700
C14 H14B 0.9700
C14 C13 1.523(2)
C14 C15 1.515(2)
C23 H23A 0.9700
C23 H23B 0.9700
C23 C22 1.519(2)
C23 C24 1.518(2)
C9 H9A 0.9700
C9 H9B 0.9700
C9 C10 1.521(2)
C18 H18A 0.9700
C18 H18B 0.9700
C13 H13A 0.9700
C13 H13B 0.9700
C13 C12 1.516(2)
C10 H10A 0.9700
C10 H10B 0.9700
C10 C11 1.517(2)
C12 H12A 0.9700
C12 H12B 0.9700
C12 C11 1.521(2)
C15 H15A 0.9700
C15 H15B 0.9700
C15 C16 1.520(2)
C22 H22A 0.9700
C22 H22B 0.9700
C20 H20A 0.9700
C20 H20B 0.9700
C24 H24A 0.9700
C24 H24B 0.9700
C24 C25 1.513(2)
C11 H11A 0.9700
C11 H11B 0.9700
C25 H25A 0.9700
C25 H25B 0.9700
C25 C26 1.519(2)
C16 H16A 0.9600
C16 H16B 0.9600
C16 H16C 0.9600
C26 H26A 0.9600
C26 H26B 0.9600
C26 H26C 0.9600
